data_2013816
loop_
_publ_author_name
'Mehta, Goverdhan'
'Vanessa, Gagliardini'
'Islam, Kabirul'
'Kailasam Venkatesan'

_publ_section_title
;
 6a,6b,12a,12b-Tetrahydrocycloocta[3,4]cyclobuta[1,2][8]annulene
;
_journal_issue 1
_journal_name_full 'Acta Crystallographica Section C'
_journal_page_first o90
_journal_page_last o93
_journal_paper_doi 10.1107/S0108270103024181
_journal_volume 60
_journal_year 2004
_chemical_formula_iupac 'C16 H16'
_chemical_formula_moiety 'C16 H16'
_chemical_formula_structural 'C16 H16'
_chemical_formula_sum 'C16 H16'
_chemical_formula_weight 208.29
_chemical_name_common COT-dimer
_chemical_name_systematic
;
6a,6b,12a,12b-tetrahydrocycloocta[3,4]cyclobuta[a]cyclooctene
;
_space_group_IT_number 29
_symmetry_cell_setting orthorhombic
_symmetry_space_group_name_Hall 'P 2c -2ac'
_symmetry_space_group_name_H-M 'P c a 21'
_atom_sites_solution_hydrogens geom
_atom_sites_solution_primary direct
_atom_sites_solution_secondary difmap
_cell_angle_alpha 90.00
_cell_angle_beta 90.00
_cell_angle_gamma 90.00
_cell_formula_units_Z 8
_cell_length_a 12.016(3)
_cell_length_b 10.347(2)
_cell_length_c 19.233(4)
_cell_measurement_reflns_used 1342
_cell_measurement_temperature 293(2)
_cell_measurement_theta_max 23.43
_cell_measurement_theta_min 2.34
_cell_volume 2391.2(9)
_computing_cell_refinement SMART
_computing_data_collection 'SMART (Bruker, 1997)'
_computing_data_reduction 'SAINT (Bruker, 1997)'
_computing_molecular_graphics 'ORTEP-3 for Windows (Farrugia, 1997) and CAMERON (Watkin et al., 1993)'
_computing_publication_material 'WinGx (Farrugia, 1999) and PLATON (Spek, 1990)'
_computing_structure_refinement 'SHELXL97 (Sheldrick, 1997)'
_computing_structure_solution 'SIR92 (Altomare et al., 1999)'
_diffrn_ambient_temperature 293(2)
_diffrn_measured_fraction_theta_full 0.999
_diffrn_measured_fraction_theta_max 0.999
_diffrn_measurement_device_type 'Bruker SMART CCD area-detector'
_diffrn_measurement_method '\f and \w'
_diffrn_radiation_monochromator graphite
_diffrn_radiation_source 'fine-focus sealed tube'
_diffrn_radiation_type MoK\a
_diffrn_radiation_wavelength 0.71073
_diffrn_reflns_av_R_equivalents 0.0274
_diffrn_reflns_av_sigmaI/netI 0.0166
_diffrn_reflns_limit_h_max 14
_diffrn_reflns_limit_h_min -14
_diffrn_reflns_limit_k_max 12
_diffrn_reflns_limit_k_min -12
_diffrn_reflns_limit_l_max 23
_diffrn_reflns_limit_l_min -21
_diffrn_reflns_number 16681
_diffrn_reflns_reduction_process
;
  ?
;
_diffrn_reflns_theta_full 25.00
_diffrn_reflns_theta_max 25.34
_diffrn_reflns_theta_min 1.97
_diffrn_standards_number 0
_exptl_absorpt_coefficient_mu 0.065
_exptl_absorpt_correction_T_max 0.9871
_exptl_absorpt_correction_T_min 0.9196
_exptl_absorpt_correction_type multi-scan
_exptl_absorpt_process_details '(SADABS; Sheldrick, 1997)'
_exptl_crystal_colour colourless
_exptl_crystal_density_diffrn 1.157
_exptl_crystal_density_method 'Not Measured'
_exptl_crystal_description prism
_exptl_crystal_F_000 896
_exptl_crystal_size_max 0.40
_exptl_crystal_size_mid 0.20
_exptl_crystal_size_min 0.20
_refine_diff_density_max 0.155
_refine_diff_density_min -0.151
_refine_ls_extinction_method none
_refine_ls_goodness_of_fit_ref 1.053
_refine_ls_hydrogen_treatment constr
_refine_ls_matrix_type full
_refine_ls_number_parameters 289
_refine_ls_number_reflns 2255
_refine_ls_number_restraints 1
_refine_ls_restrained_S_all 1.053
_refine_ls_R_factor_all 0.0507
_refine_ls_R_factor_gt 0.0419
_refine_ls_shift/su_max 0.001
_refine_ls_shift/su_mean 0.000
_refine_ls_structure_factor_coef Fsqd
_refine_ls_weighting_details 'w = 1/[\s^2^(Fo^2^)+(0.0639P)^2^+0.3136P] where P = (Fo^2^+2Fc^2^)/3'
_refine_ls_weighting_scheme calc
_refine_ls_wR_factor_gt 0.1089
_refine_ls_wR_factor_ref 0.1149
_reflns_number_gt 1899
_reflns_number_total 2255
_reflns_threshold_expression I>2\s(I)
_cod_data_source_file ln1180.cif
_cod_data_source_block I
_cod_depositor_comments
;
The following automatic conversions were performed:
'_symmetry_cell_setting' value 'Orthorhombic' changed to 'orthorhombic'
according to '/home/saulius/struct/CIF-dictionaries/cif_core.dic'
dictionary named 'cif_core.dic' version 2.4.1 from 2010-06-29.

Automatic conversion script
Id: cif_fix_enum 1527 2010-12-29 10:47:43Z saulius 

The following automatic conversions were performed:

'_symmetry_cell_setting' value 'Orthorhombic' changed to
'orthorhombic' according to
/home/saulius/struct/CIF-dictionaries/cif_core.dic dictionary named
'cif_core.dic' version 2.4.1 from 2010-06-29.

Automatic conversion script
Id: cif_fix_values 1715 2011-07-08 13:25:40Z adriana 
;
_cod_original_cell_volume 2391.1(9)
_cod_database_code 2013816

loop_
_symmetry_equiv_pos_as_xyz
x,y,z
-x,-y,1/2+z
1/2-x,y,1/2+z
1/2+x,-y,z

loop_
_atom_site_label
_atom_site_fract_x
_atom_site_fract_y
_atom_site_fract_z
_atom_site_U_iso_or_equiv
_atom_site_adp_type
_atom_site_calc_flag
_atom_site_refinement_flags
_atom_site_occupancy
_atom_site_disorder_assembly
_atom_site_disorder_group
_atom_site_type_symbol
C1 0.3093(3) 0.9606(4) 0.13310(19) 0.0515(8) Uani d . 1 . . C
H1 0.2694 0.9533 0.0888 0.062 Uiso calc R 1 . . H
C2 0.4084(3) 0.8719(3) 0.13714(19) 0.0499(8) Uani d . 1 . . C
H2 0.4127 0.8170 0.1753 0.060 Uiso calc R 1 . . H
C3 0.4905(4) 0.8652(3) 0.0909(2) 0.0572(10) Uani d . 1 . . C
H3 0.5434 0.8008 0.0975 0.069 Uiso calc R 1 . . H
C4 0.5053(4) 0.9493(4) 0.0307(3) 0.0661(11) Uani d . 1 . . C
H4 0.5127 0.9090 -0.0122 0.079 Uiso calc R 1 . . H
C5 0.5092(4) 1.0764(4) 0.0310(3) 0.0643(11) Uani d . 1 . . C
H5 0.5141 1.1156 -0.0124 0.077 Uiso calc R 1 . . H
C6 0.5071(3) 1.1637(3) 0.0903(2) 0.0534(9) Uani d . 1 . . C
H6 0.5650 1.2232 0.0915 0.064 Uiso calc R 1 . . H
C7 0.4356(3) 1.1725(3) 0.14329(19) 0.0521(8) Uani d . 1 . . C
H7 0.4554 1.2309 0.1779 0.062 Uiso calc R 1 . . H
C8 0.3296(3) 1.1028(3) 0.15497(19) 0.0527(8) Uani d . 1 . . C
H8 0.2699 1.1550 0.1345 0.063 Uiso calc R 1 . . H
C9 0.2934(3) 1.0670(3) 0.22986(19) 0.0518(7) Uani d . 1 . . C
H9 0.2424 1.1309 0.2499 0.062 Uiso calc R 1 . . H
C10 0.3879(3) 1.0344(3) 0.27826(19) 0.0516(8) Uani d . 1 . . C
H10 0.4600 1.0403 0.2610 0.062 Uiso calc R 1 . . H
C11 0.3749(4) 0.9979(3) 0.3440(3) 0.0617(15) Uani d . 1 . . C
H11 0.4393 0.9866 0.3702 0.074 Uiso calc R 1 . . H
C12 0.2694(5) 0.9738(4) 0.3791(3) 0.0748(14) Uani d . 1 . . C
H12 0.2545 1.0206 0.4193 0.090 Uiso calc R 1 . . H
C13 0.1931(3) 0.8903(4) 0.3579(2) 0.0742(11) Uani d . 1 . . C
H13 0.1279 0.8880 0.3840 0.089 Uiso calc R 1 . . H
C14 0.1977(3) 0.8020(3) 0.2996(2) 0.0634(9) Uani d . 1 . . C
H14 0.1865 0.7154 0.3106 0.076 Uiso calc R 1 . . H
C15 0.2157(3) 0.8257(3) 0.2327(2) 0.0635(9) Uani d . 1 . . C
H15 0.2191 0.7532 0.2042 0.076 Uiso calc R 1 . . H
C16 0.2309(3) 0.9509(3) 0.1969(2) 0.0568(8) Uani d . 1 . . C
H16 0.1573 0.9815 0.1824 0.068 Uiso calc R 1 . . H
C17 0.4583(3) 0.4273(3) 0.3580(2) 0.0528(8) Uani d . 1 . . C
H17 0.5084 0.3625 0.3381 0.063 Uiso calc R 1 . . H
C18 0.3639(3) 0.4598(3) 0.31063(19) 0.0518(8) Uani d . 1 . . C
H18 0.2926 0.4540 0.3291 0.062 Uiso calc R 1 . . H
C19 0.3720(4) 0.4956(3) 0.2453(3) 0.0596(14) Uani d . 1 . . C
H19 0.3061 0.5066 0.2206 0.072 Uiso calc R 1 . . H
C20 0.4758(5) 0.5196(4) 0.2083(3) 0.0707(13) Uani d . 1 . . C
H20 0.4880 0.4727 0.1678 0.085 Uiso calc R 1 . . H
C21 0.5556(3) 0.6034(4) 0.2276(2) 0.0695(10) Uani d . 1 . . C
H21 0.6192 0.6048 0.2000 0.083 Uiso calc R 1 . . H
C22 0.5544(3) 0.6924(3) 0.2864(2) 0.0642(9) Uani d . 1 . . C
H22 0.5668 0.7786 0.2751 0.077 Uiso calc R 1 . . H
C23 0.5385(2) 0.6694(3) 0.35326(19) 0.0581(8) Uani d . 1 . . C
H23 0.5375 0.7422 0.3816 0.070 Uiso calc R 1 . . H
C24 0.5219(3) 0.5435(4) 0.3902(2) 0.0551(8) Uani d . 1 . . C
H24 0.5952 0.5124 0.4051 0.066 Uiso calc R 1 . . H
C25 0.4430(3) 0.5373(4) 0.4537(2) 0.0528(8) Uani d . 1 . . C
H25 0.4826 0.5463 0.4980 0.063 Uiso calc R 1 . . H
C26 0.3448(3) 0.6251(3) 0.44838(19) 0.0493(8) Uani d . 1 . . C
H26 0.3411 0.6782 0.4095 0.059 Uiso calc R 1 . . H
C27 0.2625(4) 0.6344(3) 0.4939(2) 0.0568(10) Uani d . 1 . . C
H27 0.2095 0.6981 0.4858 0.068 Uiso calc R 1 . . H
C28 0.2474(5) 0.5546(4) 0.5551(3) 0.0700(13) Uani d . 1 . . C
H28 0.2394 0.5975 0.5973 0.084 Uiso calc R 1 . . H
C29 0.2438(4) 0.4263(4) 0.5571(3) 0.0650(11) Uani d . 1 . . C
H29 0.2387 0.3899 0.6012 0.078 Uiso calc R 1 . . H
C30 0.2468(4) 0.3354(3) 0.4996(2) 0.0561(10) Uani d . 1 . . C
H30 0.1893 0.2752 0.4996 0.067 Uiso calc R 1 . . H
C31 0.3175(3) 0.3239(3) 0.4474(2) 0.0556(9) Uani d . 1 . . C
H31 0.2982 0.2624 0.4142 0.067 Uiso calc R 1 . . H
C32 0.4227(3) 0.3939(3) 0.4335(2) 0.0539(8) Uani d . 1 . . C
H32 0.4830 0.3430 0.4542 0.065 Uiso calc R 1 . . H

loop_
_atom_site_aniso_label
_atom_site_aniso_U_11
_atom_site_aniso_U_22
_atom_site_aniso_U_33
_atom_site_aniso_U_12
_atom_site_aniso_U_13
_atom_site_aniso_U_23
C1 0.0443(17) 0.0599(19) 0.050(2) -0.0052(17) -0.0152(15) 0.004(2)
C2 0.0597(19) 0.0422(16) 0.0479(18) -0.0014(15) -0.0084(17) 0.0015(15)
C3 0.064(2) 0.0515(19) 0.056(2) 0.0044(17) -0.0040(18) -0.0040(18)
C4 0.080(3) 0.072(3) 0.046(3) -0.001(2) 0.005(2) -0.003(2)
C5 0.075(2) 0.075(2) 0.044(2) 0.005(2) 0.003(2) 0.012(2)
C6 0.0537(19) 0.0516(19) 0.055(2) -0.0050(15) -0.0054(16) 0.0157(17)
C7 0.0611(19) 0.0426(17) 0.0525(19) 0.0020(14) -0.0053(17) 0.0081(16)
C8 0.0453(16) 0.0495(17) 0.063(2) 0.0124(14) -0.0054(15) 0.0163(16)
C9 0.0468(16) 0.0457(15) 0.063(2) 0.0118(13) 0.0093(16) 0.0055(15)
C10 0.0512(18) 0.0465(16) 0.057(2) -0.0034(16) 0.0003(15) -0.0047(18)
C11 0.077(4) 0.058(2) 0.050(4) -0.0053(15) -0.004(3) -0.0015(14)
C12 0.105(4) 0.063(2) 0.057(3) 0.004(2) 0.022(3) 0.009(2)
C13 0.066(2) 0.076(2) 0.081(3) 0.0111(19) 0.028(2) 0.029(2)
C14 0.0475(17) 0.0595(19) 0.083(3) -0.0055(15) 0.0037(17) 0.0186(19)
C15 0.0474(17) 0.064(2) 0.079(3) -0.0118(15) -0.0050(16) 0.0043(19)
C16 0.0383(17) 0.061(2) 0.071(2) -0.0029(15) -0.0074(16) 0.014(2)
C17 0.0457(16) 0.0439(16) 0.069(2) 0.0098(13) 0.0078(16) 0.0044(15)
C18 0.0501(18) 0.0493(17) 0.056(2) 0.0006(16) 0.0039(15) -0.0094(19)
C19 0.065(3) 0.058(2) 0.056(4) -0.0022(14) 0.000(3) -0.0054(14)
C20 0.089(3) 0.062(2) 0.062(3) 0.010(2) 0.018(2) -0.001(2)
C21 0.061(2) 0.073(2) 0.074(2) 0.0124(18) 0.0212(19) 0.020(2)
C22 0.0477(17) 0.0621(19) 0.083(2) -0.0082(15) 0.0051(17) 0.0177(19)
C23 0.0462(16) 0.0574(19) 0.071(2) -0.0107(14) -0.0032(15) 0.0065(17)
C24 0.0339(16) 0.065(2) 0.067(2) 0.0013(15) -0.0077(15) 0.018(2)
C25 0.0449(18) 0.0608(19) 0.053(2) -0.0036(18) -0.0104(16) 0.011(2)
C26 0.0564(18) 0.0421(16) 0.0493(18) -0.0084(15) -0.0106(17) 0.0042(16)
C27 0.065(2) 0.0462(17) 0.059(2) -0.0003(17) 0.0034(19) -0.0057(18)
C28 0.086(3) 0.073(3) 0.052(3) -0.010(2) 0.008(3) -0.012(2)
C29 0.078(2) 0.069(2) 0.048(3) -0.015(2) 0.000(2) 0.011(2)
C30 0.0592(19) 0.0501(18) 0.059(2) -0.0112(16) 0.0008(18) 0.0118(17)
C31 0.061(2) 0.0383(17) 0.067(2) -0.0032(14) -0.0021(18) 0.0080(18)
C32 0.0476(17) 0.0472(17) 0.067(2) 0.0078(14) -0.0030(16) 0.0130(16)

loop_
_atom_type_symbol
_atom_type_description
_atom_type_scat_dispersion_real
_atom_type_scat_dispersion_imag
_atom_type_scat_source
H H 0.0000 0.0000 'International Tables Vol C Tables 4.2.6.8 and 6.1.1.4'
C C 0.0033 0.0016 'International Tables Vol C Tables 4.2.6.8 and 6.1.1.4'

loop_
_geom_angle_atom_site_label_1
_geom_angle_atom_site_label_2
_geom_angle_atom_site_label_3
_geom_angle
C2 C1 C16 113.6(3)
C2 C1 C8 116.1(3)
C16 C1 C8 86.7(3)
C2 C1 H1 112.7
C16 C1 H1 112.7
C8 C1 H1 112.7
C3 C2 C1 125.7(4)
C3 C2 H2 117.1
C1 C2 H2 117.1
C2 C3 C4 126.2(4)
C2 C3 H3 116.9
C4 C3 H3 116.9
C5 C4 C3 126.7(4)
C5 C4 H4 116.7
C3 C4 H4 116.7
C4 C5 C6 128.5(4)
C4 C5 H5 115.7
C6 C5 H5 115.7
C7 C6 C5 130.7(4)
C7 C6 H6 114.7
C5 C6 H6 114.7
C6 C7 C8 129.5(4)
C6 C7 H7 115.3
C8 C7 H7 115.3
C7 C8 C9 119.9(3)
C7 C8 C1 123.8(3)
C9 C8 C1 88.9(2)
C7 C8 H8 107.4
C9 C8 H8 107.4
C1 C8 H8 107.4
C10 C9 C8 114.6(3)
C10 C9 C16 116.4(3)
C8 C9 C16 86.6(3)
C10 C9 H9 112.3
C8 C9 H9 112.3
C16 C9 H9 112.3
C11 C10 C9 124.3(4)
C11 C10 H10 117.9
C9 C10 H10 117.9
C10 C11 C12 126.2(5)
C10 C11 H11 116.9
C12 C11 H11 116.9
C13 C12 C11 124.8(5)
C13 C12 H12 117.6
C11 C12 H12 117.6
C12 C13 C14 128.5(4)
C12 C13 H13 115.7
C14 C13 H13 115.7
C15 C14 C13 129.8(3)
C15 C14 H14 115.1
C13 C14 H14 115.1
C14 C15 C16 129.3(4)
C14 C15 H15 115.3
C16 C15 H15 115.3
C15 C16 C1 120.0(3)
C15 C16 C9 123.2(3)
C1 C16 C9 88.8(2)
C15 C16 H16 107.6
C1 C16 H16 107.6
C9 C16 H16 107.6
C18 C17 C32 114.3(3)
C18 C17 C24 116.3(3)
C32 C17 C24 86.3(3)
C18 C17 H17 112.5
C32 C17 H17 112.5
C24 C17 H17 112.5
C19 C18 C17 126.3(4)
C19 C18 H18 116.9
C17 C18 H18 116.9
C18 C19 C20 125.3(5)
C18 C19 H19 117.4
C20 C19 H19 117.4
C21 C20 C19 125.9(5)
C21 C20 H20 117.1
C19 C20 H20 117.1
C20 C21 C22 127.9(4)
C20 C21 H21 116.0
C22 C21 H21 116.0
C23 C22 C21 129.9(3)
C23 C22 H22 115.0
C21 C22 H22 115.0
C22 C23 C24 129.6(3)
C22 C23 H23 115.2
C24 C23 H23 115.2
C23 C24 C25 119.5(3)
C23 C24 C17 123.3(3)
C25 C24 C17 88.9(3)
C23 C24 H24 107.8
C25 C24 H24 107.8
C17 C24 H24 107.8
C26 C25 C24 113.9(3)
C26 C25 C32 116.1(3)
C24 C25 C32 86.5(3)
C26 C25 H25 112.6
C24 C25 H25 112.6
C32 C25 H25 112.6
C27 C26 C25 126.1(4)
C27 C26 H26 116.9
C25 C26 H26 116.9
C26 C27 C28 126.1(4)
C26 C27 H27 117.0
C28 C27 H27 117.0
C29 C28 C27 126.6(3)
C29 C28 H28 116.7
C27 C28 H28 116.7
C28 C29 C30 128.7(3)
C28 C29 H29 115.7
C30 C29 H29 115.7
C31 C30 C29 130.8(4)
C31 C30 H30 114.6
C29 C30 H30 114.6
C30 C31 C32 129.9(4)
C30 C31 H31 115.0
C32 C31 H31 115.0
C31 C32 C25 123.8(3)
C31 C32 C17 120.8(3)
C25 C32 C17 88.7(2)
C31 C32 H32 107.2
C25 C32 H32 107.2
C17 C32 H32 107.2

loop_
_geom_bond_atom_site_label_1
_geom_bond_atom_site_label_2
_geom_bond_site_symmetry_2
_geom_bond_distance
_geom_bond_publ_flag
C1 C2 . 1.505(5) ?
C1 C16 . 1.550(5) ?
C1 C8 . 1.550(5) ?
C1 H1 . 0.9800 ?
C2 C3 . 1.330(6) ?
C2 H2 . 0.9300 ?
C3 C4 . 1.458(7) ?
C3 H3 . 0.9300 ?
C4 C5 . 1.316(5) ?
C4 H4 . 0.9300 ?
C5 C6 . 1.455(7) ?
C5 H5 . 0.9300 ?
C6 C7 . 1.335(6) ?
C6 H6 . 0.9300 ?
C7 C8 . 1.481(5) ?
C7 H7 . 0.9300 ?
C8 C9 . 1.549(5) ?
C8 H8 . 0.9800 ?
C9 C10 . 1.506(5) ?
C9 C16 . 1.552(5) ?
C9 H9 . 0.9800 ?
C10 C11 . 1.330(7) ?
C10 H10 . 0.9300 ?
C11 C12 . 1.458(8) ?
C11 H11 . 0.9300 ?
C12 C13 . 1.325(7) ?
C12 H12 . 0.9300 ?
C13 C14 . 1.449(6) ?
C13 H13 . 0.9300 ?
C14 C15 . 1.327(5) ?
C14 H14 . 0.9300 ?
C15 C16 . 1.479(5) ?
C15 H15 . 0.9300 ?
C16 H16 . 0.9800 ?
C17 C18 . 1.492(5) ?
C17 C32 . 1.553(5) ?
C17 C24 . 1.553(5) ?
C17 H17 . 0.9800 ?
C18 C19 . 1.314(7) ?
C18 H18 . 0.9300 ?
C19 C20 . 1.458(7) ?
C19 H19 . 0.9300 ?
C20 C21 . 1.344(7) ?
C20 H20 . 0.9300 ?
C21 C22 . 1.459(5) ?
C21 H21 . 0.9300 ?
C22 C23 . 1.322(5) ?
C22 H22 . 0.9300 ?
C23 C24 . 1.497(5) ?
C23 H23 . 0.9300 ?
C24 C25 . 1.547(5) ?
C24 H24 . 0.9800 ?
C25 C26 . 1.493(5) ?
C25 C32 . 1.553(5) ?
C25 H25 . 0.9800 ?
C26 C27 . 1.324(6) ?
C26 H26 . 0.9300 ?
C27 C28 . 1.450(7) ?
C27 H27 . 0.9300 ?
C28 C29 . 1.328(5) ?
C28 H28 . 0.9300 ?
C29 C30 . 1.452(7) ?
C29 H29 . 0.9300 ?
C30 C31 . 1.321(6) ?
C30 H30 . 0.9300 ?
C31 C32 . 1.481(5) ?
C31 H31 . 0.9300 ?
C32 H32 . 0.9800 ?

loop_
_geom_hbond_atom_site_label_D
_geom_hbond_atom_site_label_H
_geom_hbond_atom_site_label_A
_geom_hbond_site_symmetry_A
_geom_hbond_distance_DH
_geom_hbond_distance_HA
_geom_hbond_distance_DA
_geom_hbond_angle_DHA
_geom_hbond_publ_flag
C7 H7 C20 1_565 0.93 3.05 3.834(6) 143 yes
C9 H9 C22 4_475 0.98 2.99 3.953(4) 168 yes
C16 H16 C6 4_475 0.98 2.94 3.584(5) 124 yes
C16 H16 C3 4_475 0.98 3.10 4.015(5) 155 yes
C17 H17 C14 4_565 0.98 2.94 3.895(4) 166 yes
C24 H24 C30 4_565 0.98 3.02 3.647(6) 123 yes
C24 H24 C27 4_565 0.98 3.04 3.965(5) 157 yes
C31 H31 C12 1_545 0.93 3.08 3.896(6) 147 yes

loop_
_geom_torsion_atom_site_label_1
_geom_torsion_atom_site_label_2
_geom_torsion_atom_site_label_3
_geom_torsion_atom_site_label_4
_geom_torsion
_geom_torsion_publ_flag
C16 C1 C2 C3 -177.0(4) ?
C8 C1 C2 C3 -78.7(5) ?
C1 C2 C3 C4 5.5(7) yes
C2 C3 C4 C5 54.0(7) yes
C3 C4 C5 C6 4.2(6) yes
C4 C5 C6 C7 -52.9(7) yes
C5 C6 C7 C8 -6.2(7) yes
C6 C7 C8 C9 146.3(4) ?
C6 C7 C8 C1 35.2(5) ?
C2 C1 C8 C7 33.6(5) ?
C16 C1 C8 C7 148.4(3) ?
C2 C1 C8 C9 -92.3(3) ?
C16 C1 C8 C9 22.4(3) ?
C7 C8 C9 C10 -34.0(4) ?
C1 C8 C9 C10 95.1(3) ?
C7 C8 C9 C16 -151.5(3) ?
C1 C8 C9 C16 -22.4(2) ?
C8 C9 C10 C11 -178.1(3) ?
C16 C9 C10 C11 -79.2(4) ?
C9 C10 C11 C12 4.8(6) yes
C10 C11 C12 C13 56.7(6) yes
C11 C12 C13 C14 3.2(8) yes
C12 C13 C14 C15 -56.2(6) yes
C13 C14 C15 C16 -3.3(6) yes
C14 C15 C16 C1 146.8(4) ?
C14 C15 C16 C9 36.3(5) ?
C2 C1 C16 C15 -33.7(4) ?
C8 C1 C16 C15 -150.8(3) ?
C2 C1 C16 C9 94.7(3) ?
C8 C1 C16 C9 -22.4(3) ?
C10 C9 C16 C15 32.3(4) ?
C8 C9 C16 C15 148.2(3) ?
C10 C9 C16 C1 -93.5(3) ?
C8 C9 C16 C1 22.4(3) ?
C32 C17 C18 C19 177.5(3) ?
C24 C17 C18 C19 79.2(4) ?
C17 C18 C19 C20 -4.8(6) yes
C18 C19 C20 C21 -56.3(6) yes
C19 C20 C21 C22 -3.4(8) yes
C20 C21 C22 C23 55.2(6) yes
C21 C22 C23 C24 3.2(6) yes
C22 C23 C24 C25 -145.1(4) ?
C22 C23 C24 C17 -34.9(5) ?
C18 C17 C24 C23 -33.0(4) ?
C32 C17 C24 C23 -148.4(3) ?
C18 C17 C24 C25 92.2(3) ?
C32 C17 C24 C25 -23.2(3) ?
C23 C24 C25 C26 34.5(4) ?
C17 C24 C25 C26 -93.9(3) ?
C23 C24 C25 C32 151.5(3) ?
C17 C24 C25 C32 23.2(3) ?
C24 C25 C26 C27 176.9(4) ?
C32 C25 C26 C27 78.7(5) ?
C25 C26 C27 C28 -4.9(7) yes
C26 C27 C28 C29 -54.0(7) yes
C27 C28 C29 C30 -4.3(6) yes
C28 C29 C30 C31 52.4(7) yes
C29 C30 C31 C32 5.7(8) yes
C30 C31 C32 C25 -33.4(6) ?
C30 C31 C32 C17 -145.0(4) ?
C26 C25 C32 C31 -35.2(5) ?
C24 C25 C32 C31 -150.2(4) ?
C26 C25 C32 C17 91.8(3) ?
C24 C25 C32 C17 -23.2(2) ?
C18 C17 C32 C31 35.2(4) ?
C24 C17 C32 C31 152.5(3) ?
C18 C17 C32 C25 -94.2(3) ?
C24 C17 C32 C25 23.1(2) ?
